data_1525543
loop_
_publ_author_name
'Abrahams, I.'
'Demetriou, D.Z.'
'Kroemer, R.T.'
'Taylor, H.'
'Motevalli, M.'

_publ_section_title
;
 Evidence for cluster orbital formation in Cs Sn2 X5 compounds (X=Cl, Br)
;
_journal_name_full 'Journal of Solid State Chemistry'
_journal_page_first 382
_journal_page_last 387
_journal_volume 160
_journal_year 2001
_chemical_formula_sum 'Cl5 Cs Sn2'
_chemical_name_systematic 'Cs Sn2 Cl5'
_space_group_IT_number 140
_symmetry_space_group_name_Hall '-I 4 2c'
_symmetry_space_group_name_H-M 'I 4/m c m'
_cell_angle_alpha 90
_cell_angle_beta 90
_cell_angle_gamma 90
_cell_formula_units_Z 4
_cell_length_a 8.153
_cell_length_b 8.153
_cell_length_c 14.882
_cell_volume 989.228
_citation_journal_id_ASTM JSSCBI
_cod_data_source_file Abrahams_JSSCBI_2001_1639.cif
_cod_data_source_block Cl5Cs1Sn2
_cod_original_cell_volume 989.2275
_cod_original_formula_sum 'Cl5 Cs1 Sn2'
_cod_database_code 1525543

loop_
_symmetry_equiv_pos_as_xyz
x,y,z
-y,x,z
-x,-y,z
y,-x,z
x,-y,-z+1/2
y,x,-z+1/2
-x,y,-z+1/2
-y,-x,-z+1/2
-x,-y,-z
y,-x,-z
x,y,-z
-y,x,-z
-x,y,z-1/2
-y,-x,z-1/2
x,-y,z-1/2
y,x,z-1/2
x+1/2,y+1/2,z+1/2
-y+1/2,x+1/2,z+1/2
-x+1/2,-y+1/2,z+1/2
y+1/2,-x+1/2,z+1/2
x+1/2,-y+1/2,-z+1
y+1/2,x+1/2,-z+1
-x+1/2,y+1/2,-z+1
-y+1/2,-x+1/2,-z+1
-x+1/2,-y+1/2,-z+1/2
y+1/2,-x+1/2,-z+1/2
x+1/2,y+1/2,-z+1/2
-y+1/2,x+1/2,-z+1/2
-x+1/2,y+1/2,z
-y+1/2,-x+1/2,z
x+1/2,-y+1/2,z
y+1/2,x+1/2,z

loop_
_atom_site_label
_atom_site_type_symbol
_atom_site_fract_x
_atom_site_fract_y
_atom_site_fract_z
_atom_site_occupancy
_atom_site_U_iso_or_equiv
Cl2 Cl-1 0.1665 0.6665 0.1241 1 0.0
Sn1 Sn+2 0.32116 0.82116 0 1 0.0
Cs1 Cs+1 0.5 0.5 0.25 1 0.0
Cl1 Cl-1 0.5 0.5 0 1 0.0
